data_4021659
loop_
_publ_author_name
'William G. O'Neal'
'William P. Roberts'
'Indranath Ghosh'
'Hui Wang'
'Peter A. Jacobi'

_publ_section_title
;
 Studies in Chlorin Chemistry. 3. A Practical Synthesis of
 C,D-Ring Symmetric Chlorins of Potential Utility
 in Photodynamic Therapy
;
_journal_name_full 'Journal of Organic Chemistry'
_journal_page_first 3472
_journal_page_last 3480
_journal_paper_doi 10.1021/jo060041z
_journal_volume 71
_journal_year 2006
_chemical_formula_moiety 'C18 H25 N O3 S2'
_chemical_formula_sum 'C18 H25 N O3 S2'
_chemical_formula_weight 367.51
_chemical_name_common 04058a
_chemical_name_systematic
; 
 ? 
;
_space_group_IT_number 15
_symmetry_cell_setting monoclinic
_symmetry_space_group_name_Hall '-C 2yc'
_symmetry_space_group_name_H-M 'C 1 2/c 1'
_atom_sites_solution_hydrogens geom
_atom_sites_solution_primary direct
_atom_sites_solution_secondary difmap
_audit_creation_method SHELXL-97
_cell_angle_alpha 90.00
_cell_angle_beta 93.618(2)
_cell_angle_gamma 90.00
_cell_formula_units_Z 8
_cell_length_a 35.397(3)
_cell_length_b 8.1002(7)
_cell_length_c 13.1578(12)
_cell_measurement_reflns_used 3411
_cell_measurement_temperature 173(2)
_cell_measurement_theta_max 24.99
_cell_measurement_theta_min 2.306
_cell_volume 3765.1(6)
_computing_cell_refinement 'Bruker SMART'
_computing_data_collection 'Bruker SMART'
_computing_data_reduction 'Bruker SAINT'
_computing_molecular_graphics 'Bruker SHELXTL'
_computing_publication_material 'Bruker SHELXTL'
_computing_structure_refinement 'Bruker SHELXTL'
_computing_structure_solution 'Bruker SHELXTL'
_diffrn_ambient_temperature 173(2)
_diffrn_measured_fraction_theta_full 0.998
_diffrn_measured_fraction_theta_max 0.998
_diffrn_measurement_device_type 'CCD area detector'
_diffrn_measurement_method 'phi and omega scans'
_diffrn_radiation_monochromator graphite
_diffrn_radiation_source 'sealed tube'
_diffrn_radiation_type MoK\a
_diffrn_radiation_wavelength 0.71073
_diffrn_reflns_av_R_equivalents 0.0543
_diffrn_reflns_av_sigmaI/netI 0.0365
_diffrn_reflns_limit_h_max 42
_diffrn_reflns_limit_h_min -42
_diffrn_reflns_limit_k_max 9
_diffrn_reflns_limit_k_min 0
_diffrn_reflns_limit_l_max 15
_diffrn_reflns_limit_l_min 0
_diffrn_reflns_number 18775
_diffrn_reflns_theta_full 25.07
_diffrn_reflns_theta_max 25.07
_diffrn_reflns_theta_min 2.31
_exptl_absorpt_coefficient_mu 0.298
_exptl_absorpt_correction_T_max 0.9566
_exptl_absorpt_correction_T_min 0.9373
_exptl_absorpt_correction_type multi-scan
_exptl_absorpt_process_details 'SADABS (Sheldrick, 2002)'
_exptl_crystal_colour Yellow
_exptl_crystal_density_diffrn 1.297
_exptl_crystal_density_method 'not measured'
_exptl_crystal_description Block
_exptl_crystal_F_000 1568
_exptl_crystal_size_max 0.22
_exptl_crystal_size_mid 0.20
_exptl_crystal_size_min 0.15
_refine_diff_density_max 0.489
_refine_diff_density_min -0.259
_refine_diff_density_rms 0.059
_refine_ls_extinction_method none
_refine_ls_goodness_of_fit_ref 1.110
_refine_ls_hydrogen_treatment mixed
_refine_ls_matrix_type full
_refine_ls_number_parameters 221
_refine_ls_number_reflns 3341
_refine_ls_number_restraints 0
_refine_ls_restrained_S_all 1.110
_refine_ls_R_factor_all 0.0686
_refine_ls_R_factor_gt 0.0536
_refine_ls_shift/su_max 0.001
_refine_ls_shift/su_mean 0.000
_refine_ls_structure_factor_coef Fsqd
_refine_ls_weighting_details 'calc w=1/[\s^2^(Fo^2^)+(0.0579P)^2^+7.4550P] where P=(Fo^2^+2Fc^2^)/3'
_refine_ls_weighting_scheme calc
_refine_ls_wR_factor_gt 0.1351
_refine_ls_wR_factor_ref 0.1441
_reflns_number_gt 2646
_reflns_number_total 3341
_reflns_threshold_expression >2sigma(I)
_cod_data_source_file jo060041zsi20060107_030216.cif
_cod_depositor_comments
;
The following automatic conversions were performed:
'_symmetry_cell_setting' value 'Monoclinic' changed to 'monoclinic'
according to '/home/saulius/struct/CIF-dictionaries/cif_core.dic'
dictionary named 'cif_core.dic' version 2.4.1 from
2010-06-29.

'_exptl_absorpt_correction_type' value 'Multi-scan' changed
to 'multi-scan' according to
'/home/saulius/struct/CIF-dictionaries/cif_core.dic' dictionary named
'cif_core.dic' version 2.4.1 from 2010-06-29.

Automatic conversion script
Id: cif_fix_enum 1527 2010-12-29 10:47:43Z saulius 
;
_cod_original_sg_symbol_H-M 'C 2/c'
_cod_database_code 4021659

loop_
_symmetry_equiv_pos_as_xyz
'x, y, z'
'-x, y, -z+1/2'
'x+1/2, y+1/2, z'
'-x+1/2, y+1/2, -z+1/2'
'-x, -y, -z'
'x, -y, z-1/2'
'-x+1/2, -y+1/2, -z'
'x+1/2, -y+1/2, z-1/2'

loop_
_atom_site_label
_atom_site_type_symbol
_atom_site_fract_x
_atom_site_fract_y
_atom_site_fract_z
_atom_site_U_iso_or_equiv
_atom_site_adp_type
_atom_site_occupancy
_atom_site_symmetry_multiplicity
_atom_site_calc_flag
_atom_site_refinement_flags
C1 C 0.15288(8) 0.1969(4) 0.4184(2) 0.0370(7) Uani 1 1 d .
H1A H 0.1261 0.2023 0.3891 0.044 Uiso 1 1 calc R
S1 S 0.15014(3) 0.14568(12) 0.55068(6) 0.0543(3) Uani 1 1 d .
C2 C 0.19828(11) 0.0943(5) 0.5887(3) 0.0624(10) Uani 1 1 d .
H2A H 0.2140 0.1945 0.5829 0.075 Uiso 1 1 calc R
H2B H 0.1996 0.0616 0.6613 0.075 Uiso 1 1 calc R
C3 C 0.21520(11) -0.0429(5) 0.5279(3) 0.0617(10) Uani 1 1 d .
H3A H 0.2401 -0.0747 0.5607 0.074 Uiso 1 1 calc R
H3B H 0.1984 -0.1407 0.5277 0.074 Uiso 1 1 calc R
C4 C 0.22021(10) 0.0101(5) 0.4197(3) 0.0568(9) Uani 1 1 d .
H4A H 0.2352 -0.0748 0.3861 0.068 Uiso 1 1 calc R
H4B H 0.2348 0.1144 0.4207 0.068 Uiso 1 1 calc R
S2 S 0.17609(2) 0.04063(11) 0.34536(6) 0.0472(3) Uani 1 1 d .
C5 C 0.17035(8) 0.3624(4) 0.3962(2) 0.0364(7) Uani 1 1 d .
O1 O 0.19380(6) 0.4239(3) 0.45585(16) 0.0466(6) Uani 1 1 d .
C6 C 0.15999(8) 0.4496(4) 0.2936(2) 0.0377(7) Uani 1 1 d .
C7 C 0.19713(9) 0.4719(5) 0.2393(3) 0.0515(9) Uani 1 1 d .
H7A H 0.1918 0.5318 0.1753 0.077 Uiso 1 1 calc R
H7B H 0.2078 0.3634 0.2250 0.077 Uiso 1 1 calc R
H7C H 0.2153 0.5348 0.2833 0.077 Uiso 1 1 calc R
C8 C 0.13141(9) 0.3588(5) 0.2222(2) 0.0513(9) Uani 1 1 d .
H8A H 0.1073 0.3490 0.2545 0.077 Uiso 1 1 calc R
H8B H 0.1411 0.2484 0.2078 0.077 Uiso 1 1 calc R
H8C H 0.1275 0.4207 0.1584 0.077 Uiso 1 1 calc R
C9 C 0.14447(9) 0.6202(4) 0.3189(2) 0.0417(7) Uani 1 1 d .
H9A H 0.1650 0.6854 0.3540 0.050 Uiso 1 1 calc R
H9B H 0.1369 0.6776 0.2544 0.050 Uiso 1 1 calc R
C10 C 0.11104(8) 0.6170(4) 0.3848(2) 0.0361(7) Uani 1 1 d .
O2 O 0.10324(6) 0.4943(3) 0.43136(16) 0.0423(5) Uani 1 1 d .
C11 C 0.08918(8) 0.7773(4) 0.3945(2) 0.0392(7) Uani 1 1 d .
H11A H 0.1043 0.8527 0.4403 0.047 Uiso 1 1 calc R
H11B H 0.0863 0.8303 0.3267 0.047 Uiso 1 1 calc R
C12 C 0.05067(8) 0.7571(4) 0.4348(2) 0.0350(7) Uani 1 1 d .
N1 N 0.02299(6) 0.6800(3) 0.37797(18) 0.0350(6) Uani 1 1 d .
H1B H 0.0253 0.6381 0.3170 0.042 Uiso 1 1 calc R
C13 C 0.03662(8) 0.8062(3) 0.5260(2) 0.0336(6) Uani 1 1 d .
C14 C 0.05692(9) 0.8990(4) 0.6113(2) 0.0434(7) Uani 1 1 d .
H14A H 0.0825 0.9266 0.5925 0.065 Uiso 1 1 calc R
H14B H 0.0585 0.8304 0.6728 0.065 Uiso 1 1 calc R
H14C H 0.0431 1.0008 0.6245 0.065 Uiso 1 1 calc R
C15 C -0.00141(8) 0.7558(3) 0.5229(2) 0.0329(6) Uani 1 1 d .
C16 C -0.02819(9) 0.7832(4) 0.6063(2) 0.0426(7) Uani 1 1 d .
H16A H -0.0282 0.9003 0.6250 0.064 Uiso 1 1 calc R
H16B H -0.0200 0.7170 0.6660 0.064 Uiso 1 1 calc R
H16C H -0.0538 0.7501 0.5821 0.064 Uiso 1 1 calc R
C17 C -0.00967(8) 0.6767(4) 0.4303(2) 0.0334(6) Uani 1 1 d .
C18 C -0.04361(8) 0.6054(4) 0.3882(2) 0.0405(7) Uani 1 1 d .
H18A H -0.0645 0.6006 0.4301 0.049 Uiso 1 1 calc R
O3 O -0.04821(6) 0.5488(3) 0.30122(16) 0.0490(6) Uani 1 1 d .

loop_
_atom_site_aniso_label
_atom_site_aniso_U_11
_atom_site_aniso_U_22
_atom_site_aniso_U_33
_atom_site_aniso_U_23
_atom_site_aniso_U_13
_atom_site_aniso_U_12
C1 0.0328(15) 0.0418(17) 0.0377(15) -0.0089(13) 0.0115(12) -0.0053(13)
S1 0.0646(6) 0.0564(5) 0.0455(5) -0.0020(4) 0.0311(4) -0.0149(4)
C2 0.077(3) 0.072(3) 0.0392(19) 0.0125(18) 0.0071(18) -0.023(2)
C3 0.050(2) 0.071(3) 0.064(2) 0.018(2) 0.0025(18) -0.0071(18)
C4 0.0448(19) 0.062(2) 0.066(2) 0.0057(18) 0.0191(17) 0.0030(17)
S2 0.0523(5) 0.0469(5) 0.0435(5) -0.0104(4) 0.0129(4) 0.0005(4)
C5 0.0309(15) 0.0436(17) 0.0361(15) -0.0057(13) 0.0126(12) -0.0018(13)
O1 0.0469(13) 0.0510(13) 0.0421(12) -0.0015(10) 0.0039(10) -0.0157(11)
C6 0.0318(15) 0.0498(18) 0.0327(15) -0.0004(13) 0.0119(12) 0.0026(13)
C7 0.0410(18) 0.073(2) 0.0429(18) 0.0105(17) 0.0235(15) 0.0068(17)
C8 0.0455(18) 0.066(2) 0.0420(18) -0.0107(16) 0.0001(14) 0.0106(16)
C9 0.0391(16) 0.0429(18) 0.0452(17) 0.0065(14) 0.0179(14) -0.0003(14)
C10 0.0329(15) 0.0405(17) 0.0361(15) -0.0032(13) 0.0108(12) -0.0019(13)
O2 0.0396(12) 0.0395(12) 0.0503(13) 0.0055(10) 0.0228(10) 0.0005(9)
C11 0.0359(16) 0.0382(17) 0.0452(17) -0.0005(13) 0.0150(13) -0.0016(13)
C12 0.0319(15) 0.0336(16) 0.0403(16) 0.0028(13) 0.0091(12) -0.0016(12)
N1 0.0347(13) 0.0387(14) 0.0330(12) 0.0002(10) 0.0129(10) 0.0017(11)
C13 0.0372(15) 0.0299(15) 0.0341(15) 0.0058(12) 0.0059(12) 0.0041(12)
C14 0.0441(17) 0.0459(19) 0.0406(17) -0.0010(14) 0.0050(14) 0.0017(14)
C15 0.0350(15) 0.0320(15) 0.0327(15) 0.0068(12) 0.0102(12) 0.0041(12)
C16 0.0434(17) 0.052(2) 0.0341(16) -0.0007(14) 0.0157(13) -0.0003(14)
C17 0.0308(14) 0.0366(16) 0.0339(15) 0.0067(12) 0.0111(11) 0.0030(12)
C18 0.0351(16) 0.0504(19) 0.0369(17) 0.0093(14) 0.0109(13) -0.0028(14)
O3 0.0458(13) 0.0699(16) 0.0319(12) 0.0024(11) 0.0071(9) -0.0176(11)

loop_
_atom_type_symbol
_atom_type_description
_atom_type_scat_dispersion_real
_atom_type_scat_dispersion_imag
_atom_type_scat_source
C C 0.0033 0.0016 'International Tables Vol C Tables 4.2.6.8 and 6.1.1.4'
H H 0.0000 0.0000 'International Tables Vol C Tables 4.2.6.8 and 6.1.1.4'
N N 0.0061 0.0033 'International Tables Vol C Tables 4.2.6.8 and 6.1.1.4'
O O 0.0106 0.0060 'International Tables Vol C Tables 4.2.6.8 and 6.1.1.4'
S S 0.1246 0.1234 'International Tables Vol C Tables 4.2.6.8 and 6.1.1.4'

loop_
_geom_angle_atom_site_label_1
_geom_angle_atom_site_label_2
_geom_angle_atom_site_label_3
_geom_angle
C5 C1 S1 116.0(2)
C5 C1 S2 108.15(18)
S1 C1 S2 113.89(17)
C5 C1 H1A 106.0
S1 C1 H1A 106.0
S2 C1 H1A 106.0
C2 S1 C1 102.43(15)
C3 C2 S1 115.0(3)
C3 C2 H2A 108.5
S1 C2 H2A 108.5
C3 C2 H2B 108.5
S1 C2 H2B 108.5
H2A C2 H2B 107.5
C4 C3 C2 111.3(3)
C4 C3 H3A 109.4
C2 C3 H3A 109.4
C4 C3 H3B 109.4
C2 C3 H3B 109.4
H3A C3 H3B 108.0
C3 C4 S2 113.6(2)
C3 C4 H4A 108.8
S2 C4 H4A 108.8
C3 C4 H4B 108.8
S2 C4 H4B 108.8
H4A C4 H4B 107.7
C4 S2 C1 102.32(16)
O1 C5 C1 120.7(3)
O1 C5 C6 119.5(3)
C1 C5 C6 119.7(3)
C8 C6 C9 109.6(3)
C8 C6 C7 108.8(3)
C9 C6 C7 108.8(3)
C8 C6 C5 115.4(3)
C9 C6 C5 106.9(2)
C7 C6 C5 107.2(2)
C6 C7 H7A 109.5
C6 C7 H7B 109.5
H7A C7 H7B 109.5
C6 C7 H7C 109.5
H7A C7 H7C 109.5
H7B C7 H7C 109.5
C6 C8 H8A 109.5
C6 C8 H8B 109.5
H8A C8 H8B 109.5
C6 C8 H8C 109.5
H8A C8 H8C 109.5
H8B C8 H8C 109.5
C10 C9 C6 114.5(2)
C10 C9 H9A 108.6
C6 C9 H9A 108.6
C10 C9 H9B 108.6
C6 C9 H9B 108.6
H9A C9 H9B 107.6
O2 C10 C9 121.1(3)
O2 C10 C11 121.7(2)
C9 C10 C11 117.1(2)
C12 C11 C10 114.5(2)
C12 C11 H11A 108.6
C10 C11 H11A 108.6
C12 C11 H11B 108.6
C10 C11 H11B 108.6
H11A C11 H11B 107.6
N1 C12 C13 109.0(2)
N1 C12 C11 119.9(3)
C13 C12 C11 131.1(3)
C12 N1 C17 109.5(2)
C12 N1 H1B 125.2
C17 N1 H1B 125.2
C12 C13 C15 106.7(3)
C12 C13 C14 127.7(3)
C15 C13 C14 125.6(3)
C13 C14 H14A 109.5
C13 C14 H14B 109.5
H14A C14 H14B 109.5
C13 C14 H14C 109.5
H14A C14 H14C 109.5
H14B C14 H14C 109.5
C17 C15 C13 107.9(2)
C17 C15 C16 126.6(3)
C13 C15 C16 125.5(3)
C15 C16 H16A 109.5
C15 C16 H16B 109.5
H16A C16 H16B 109.5
C15 C16 H16C 109.5
H16A C16 H16C 109.5
H16B C16 H16C 109.5
N1 C17 C15 106.9(2)
N1 C17 C18 122.0(3)
C15 C17 C18 131.1(2)
O3 C18 C17 125.0(3)
O3 C18 H18A 117.5
C17 C18 H18A 117.5

loop_
_geom_bond_atom_site_label_1
_geom_bond_atom_site_label_2
_geom_bond_distance
C1 C5 1.512(4)
C1 S1 1.798(3)
C1 S2 1.817(3)
C1 H1A 1.0000
S1 C2 1.794(4)
C2 C3 1.514(6)
C2 H2A 0.9900
C2 H2B 0.9900
C3 C4 1.508(5)
C3 H3A 0.9900
C3 H3B 0.9900
C4 S2 1.807(4)
C4 H4A 0.9900
C4 H4B 0.9900
C5 O1 1.213(3)
C5 C6 1.548(4)
C6 C8 1.525(4)
C6 C9 1.532(4)
C6 C7 1.545(4)
C7 H7A 0.9800
C7 H7B 0.9800
C7 H7C 0.9800
C8 H8A 0.9800
C8 H8B 0.9800
C8 H8C 0.9800
C9 C10 1.511(4)
C9 H9A 0.9900
C9 H9B 0.9900
C10 O2 1.209(3)
C10 C11 1.521(4)
C11 C12 1.502(4)
C11 H11A 0.9900
C11 H11B 0.9900
C12 N1 1.348(4)
C12 C13 1.387(4)
N1 C17 1.382(3)
N1 H1B 0.8800
C13 C15 1.405(4)
C13 C14 1.496(4)
C14 H14A 0.9800
C14 H14B 0.9800
C14 H14C 0.9800
C15 C17 1.392(4)
C15 C16 1.511(4)
C16 H16A 0.9800
C16 H16B 0.9800
C16 H16C 0.9800
C17 C18 1.414(4)
C18 O3 1.234(4)
C18 H18A 0.9500

loop_
_geom_hbond_atom_site_label_D
_geom_hbond_atom_site_label_H
_geom_hbond_atom_site_label_A
_geom_hbond_distance_DH
_geom_hbond_distance_HA
_geom_hbond_distance_DA
_geom_hbond_angle_DHA
N1 H1B O3 0.88 2.70 2.860(3) 91.5

loop_
_geom_torsion_atom_site_label_1
_geom_torsion_atom_site_label_2
_geom_torsion_atom_site_label_3
_geom_torsion_atom_site_label_4
_geom_torsion
C5 C1 S1 C2 -75.0(3)
S2 C1 S1 C2 51.6(2)
C1 S1 C2 C3 -57.1(3)
S1 C2 C3 C4 67.9(4)
C2 C3 C4 S2 -68.1(4)
C3 C4 S2 C1 58.3(3)
C5 C1 S2 C4 78.1(2)
S1 C1 S2 C4 -52.4(2)
S1 C1 C5 O1 28.4(4)
S2 C1 C5 O1 -101.0(3)
S1 C1 C5 C6 -155.2(2)
S2 C1 C5 C6 75.4(3)
O1 C5 C6 C8 177.6(3)
C1 C5 C6 C8 1.2(4)
O1 C5 C6 C9 -60.2(3)
C1 C5 C6 C9 123.4(3)
O1 C5 C6 C7 56.3(4)
C1 C5 C6 C7 -120.1(3)
C8 C6 C9 C10 69.0(3)
C7 C6 C9 C10 -172.1(3)
C5 C6 C9 C10 -56.7(3)
C6 C9 C10 O2 15.8(4)
C6 C9 C10 C11 -167.6(3)
O2 C10 C11 C12 -20.0(4)
C9 C10 C11 C12 163.4(3)
C10 C11 C12 N1 -68.2(4)
C10 C11 C12 C13 112.1(4)
C13 C12 N1 C17 0.0(3)
C11 C12 N1 C17 -179.8(3)
N1 C12 C13 C15 -0.1(3)
C11 C12 C13 C15 179.6(3)
N1 C12 C13 C14 -178.6(3)
C11 C12 C13 C14 1.2(5)
C12 C13 C15 C17 0.2(3)
C14 C13 C15 C17 178.7(3)
C12 C13 C15 C16 -180.0(3)
C14 C13 C15 C16 -1.5(5)
C12 N1 C17 C15 0.1(3)
C12 N1 C17 C18 179.0(3)
C13 C15 C17 N1 -0.2(3)
C16 C15 C17 N1 180.0(3)
C13 C15 C17 C18 -179.0(3)
C16 C15 C17 C18 1.2(5)
N1 C17 C18 O3 -4.2(5)
C15 C17 C18 O3 174.4(3)

loop_
_cod_related_entry_id
_cod_related_entry_database
_cod_related_entry_code
1 ChemSpider 9756211
